data_1557906
loop_
_publ_author_name
'Okude, Ryo'
'Mori, Genki'
'Yagi, Akiko'
'Itami, Kenichiro'

_publ_section_title
;
 Programmable synthesis of multiply arylated cubanes through C--H
 metalation and arylation
;
_journal_issue 29
_journal_name_full 'Chemical Science'
_journal_page_first 7672
_journal_page_last 7675
_journal_paper_doi 10.1039/D0SC01909G
_journal_volume 11
_journal_year 2020
_chemical_absolute_configuration unk
_chemical_formula_sum 'C31 H39 N3 O2'
_chemical_formula_weight 485.65
_space_group_crystal_system triclinic
_space_group_IT_number 2
_space_group_name_Hall '-P 1'
_space_group_name_H-M_alt 'P -1'
_atom_sites_solution_hydrogens geom
_audit_creation_method SHELXL-2016/6
_audit_update_record
;
2020-03-30 deposited with the CCDC.	2020-04-24 downloaded from the CCDC.
;
_cell_angle_alpha 113.955(2)
_cell_angle_beta 97.7538(17)
_cell_angle_gamma 91.349(2)
_cell_formula_units_Z 2
_cell_length_a 8.9740(2)
_cell_length_b 11.7370(3)
_cell_length_c 14.0121(3)
_cell_measurement_reflns_used 10951
_cell_measurement_temperature 123(2)
_cell_measurement_theta_max 30.5110
_cell_measurement_theta_min 2.9030
_cell_volume 1331.40(6)
_computing_cell_refinement 'CrysAlisPro 1.171.38.41 (Rigaku OD, 2015)'
_computing_data_collection 'CrysAlisPro 1.171.38.41 (Rigaku OD, 2015)'
_computing_data_reduction 'CrysAlisPro 1.171.38.41 (Rigaku OD, 2015)'
_computing_molecular_graphics 'Yadokari-XG 2009 (Wakita Nemoto et al., 2009)'
_computing_publication_material 'Yadokari-XG 2009 (Wakita,Nemoto et al., 2009)'
_computing_structure_refinement 'SHELXL-2016/6 (Sheldrick, 2016)'
_computing_structure_solution SIR97
_diffrn_ambient_temperature 123(2)
_diffrn_measured_fraction_theta_full 0.994
_diffrn_measured_fraction_theta_max 0.994
_diffrn_measurement_device_type 'dtrek-CrysAlisPro-abstract goniometer imported rigaku-d*trek images'
_diffrn_measurement_method '\w scans'
_diffrn_radiation_monochromator graphite
_diffrn_radiation_type MoK\a
_diffrn_radiation_wavelength 0.71073
_diffrn_reflns_av_R_equivalents 0.0192
_diffrn_reflns_av_unetI/netI 0.0202
_diffrn_reflns_Laue_measured_fraction_full 0.994
_diffrn_reflns_Laue_measured_fraction_max 0.994
_diffrn_reflns_limit_h_max 10
_diffrn_reflns_limit_h_min -10
_diffrn_reflns_limit_k_max 13
_diffrn_reflns_limit_k_min -13
_diffrn_reflns_limit_l_max 16
_diffrn_reflns_limit_l_min -16
_diffrn_reflns_number 14591
_diffrn_reflns_point_group_measured_fraction_full 0.994
_diffrn_reflns_point_group_measured_fraction_max 0.994
_diffrn_reflns_theta_full 24.999
_diffrn_reflns_theta_max 24.999
_diffrn_reflns_theta_min 2.299
_diffrn_source 'fine-focus sealed X-ray tube'
_exptl_absorpt_coefficient_mu 0.076
_exptl_absorpt_correction_T_max 1.00000
_exptl_absorpt_correction_T_min 0.80601
_exptl_absorpt_correction_type multi-scan
_exptl_absorpt_process_details
;
CrysAlisPro 1.171.38.41 (Rigaku Oxford Diffraction, 2015)
Empirical absorption correction using spherical harmonics,
 implemented in SCALE3 ABSPACK scaling algorithm.
;
_exptl_crystal_colour colorless
_exptl_crystal_density_diffrn 1.211
_exptl_crystal_description block
_exptl_crystal_F_000 524
_exptl_crystal_size_max 0.250
_exptl_crystal_size_mid 0.200
_exptl_crystal_size_min 0.100
_refine_diff_density_max 0.267
_refine_diff_density_min -0.189
_refine_diff_density_rms 0.036
_refine_ls_extinction_method none
_refine_ls_goodness_of_fit_ref 1.028
_refine_ls_hydrogen_treatment constr
_refine_ls_matrix_type full
_refine_ls_number_parameters 333
_refine_ls_number_reflns 4665
_refine_ls_number_restraints 0
_refine_ls_restrained_S_all 1.028
_refine_ls_R_factor_all 0.0402
_refine_ls_R_factor_gt 0.0365
_refine_ls_shift/su_max 0.000
_refine_ls_shift/su_mean 0.000
_refine_ls_structure_factor_coef Fsqd
_refine_ls_weighting_details 'w=1/[\s^2^(Fo^2^)+(0.0405P)^2^+0.6107P] where P=(Fo^2^+2Fc^2^)/3'
_refine_ls_weighting_scheme calc
_refine_ls_wR_factor_gt 0.0927
_refine_ls_wR_factor_ref 0.0949
_reflns_Friedel_coverage 0.000
_reflns_number_gt 4210
_reflns_number_total 4665
_reflns_threshold_expression 'I > 2\s(I)'
_cod_data_source_file d0sc01909g2.cif
_cod_data_source_block 2p
_cod_depositor_comments
;Adding full bibliography for 1557900--1557907.cif.

 Adding full bibliography for 1557900--1557907.cif.
;
_cod_database_code 1557906
_shelx_shelxl_version_number 2016/6
_shelx_space_group_comment
;
The symmetry employed for this shelxl refinement is uniquely defined
by the following loop, which should always be used as a source of
symmetry information in preference to the above space-group names.
They are only intended as comments.
;
_shelx_estimated_absorpt_t_min 0.981
_shelx_estimated_absorpt_t_max 0.992

loop_
_space_group_symop_operation_xyz
'x, y, z'
'-x, -y, -z'

loop_
_atom_site_label
_atom_site_type_symbol
_atom_site_fract_x
_atom_site_fract_y
_atom_site_fract_z
_atom_site_U_iso_or_equiv
_atom_site_adp_type
_atom_site_occupancy
_atom_site_site_symmetry_order
_atom_site_calc_flag
_atom_site_refinement_flags_posn
_atom_site_refinement_flags_adp
_atom_site_refinement_flags_occupancy
_atom_site_disorder_assembly
_atom_site_disorder_group
O1 O 0.21084(10) 0.17454(8) 0.31688(7) 0.0224(2) Uani 1 1 d . . . . .
C1 C 0.32744(13) 0.20078(11) 0.38159(9) 0.0173(3) Uani 1 1 d . . . . .
N1 N 0.46553(11) 0.21333(10) 0.35656(8) 0.0193(2) Uani 1 1 d . . . . .
C2 C 0.60644(14) 0.23449(12) 0.43098(10) 0.0217(3) Uani 1 1 d . . . . .
H12 H 0.579207 0.226704 0.495089 0.026 Uiso 1 1 calc R U . . .
C3 C 0.71476(16) 0.13510(14) 0.38475(12) 0.0313(3) Uani 1 1 d . . . . .
H16 H 0.660862 0.051744 0.357021 0.047 Uiso 1 1 calc R U . . .
H17 H 0.798537 0.142536 0.440184 0.047 Uiso 1 1 calc R U . . .
H18 H 0.754367 0.147270 0.327398 0.047 Uiso 1 1 calc R U . . .
C4 C 0.68177(16) 0.36607(13) 0.46689(12) 0.0302(3) Uani 1 1 d . . . . .
H19 H 0.705912 0.378201 0.405311 0.045 Uiso 1 1 calc R U . . .
H20 H 0.774825 0.376969 0.516316 0.045 Uiso 1 1 calc R U . . .
H21 H 0.612999 0.427646 0.502128 0.045 Uiso 1 1 calc R U . . .
C5 C 0.47807(16) 0.20718(13) 0.25005(10) 0.0256(3) Uani 1 1 d . . . . .
H13 H 0.587262 0.226927 0.250581 0.031 Uiso 1 1 calc R U . . .
C6 C 0.39364(18) 0.30666(16) 0.22826(13) 0.0374(4) Uani 1 1 d . . . . .
H22 H 0.284830 0.287329 0.221296 0.056 Uiso 1 1 calc R U . . .
H23 H 0.416954 0.308422 0.162506 0.056 Uiso 1 1 calc R U . . .
H24 H 0.424583 0.388538 0.286905 0.056 Uiso 1 1 calc R U . . .
C7 C 0.43443(19) 0.07573(15) 0.16351(11) 0.0390(4) Uani 1 1 d . . . . .
H25 H 0.495442 0.016136 0.180227 0.058 Uiso 1 1 calc R U . . .
H26 H 0.452549 0.073978 0.095524 0.058 Uiso 1 1 calc R U . . .
H27 H 0.327279 0.052664 0.159199 0.058 Uiso 1 1 calc R U . . .
C8 C 0.31420(13) 0.21709(11) 0.49230(9) 0.0168(3) Uani 1 1 d . . . . .
C9 C 0.15547(13) 0.22980(11) 0.52773(9) 0.0165(3) Uani 1 1 d . . . . .
H7 H 0.060213 0.234642 0.483902 0.020 Uiso 1 1 calc R U . . .
C10 C 0.22387(13) 0.33285(11) 0.63856(9) 0.0168(3) Uani 1 1 d . . . . .
C11 C 0.38558(13) 0.31935(11) 0.60503(9) 0.0181(3) Uani 1 1 d . . . . .
H8 H 0.460524 0.390603 0.618283 0.022 Uiso 1 1 calc R U . . .
C12 C 0.41267(13) 0.21519(11) 0.64659(9) 0.0181(3) Uani 1 1 d . . . . .
H9 H 0.507932 0.209716 0.690071 0.022 Uiso 1 1 calc R U . . .
C13 C 0.34310(13) 0.11283(11) 0.53504(9) 0.0173(3) Uani 1 1 d . . . . .
H10 H 0.386595 0.032016 0.496859 0.021 Uiso 1 1 calc R U . . .
C14 C 0.18311(13) 0.12546(11) 0.56874(9) 0.0165(3) Uani 1 1 d . . . . .
H11 H 0.108471 0.053809 0.554985 0.020 Uiso 1 1 calc R U . . .
C15 C 0.25362(13) 0.22686(11) 0.68161(9) 0.0164(3) Uani 1 1 d . . . . .
C16 C 0.23044(14) 0.22294(11) 0.78452(9) 0.0180(3) Uani 1 1 d . . . . .
O2 O 0.34107(10) 0.21389(9) 0.84295(7) 0.0256(2) Uani 1 1 d . . . . .
N2 N 0.08873(12) 0.22608(10) 0.80744(8) 0.0197(2) Uani 1 1 d . . . . .
C17 C 0.06115(16) 0.21737(14) 0.90658(11) 0.0277(3) Uani 1 1 d . . . . .
H14 H -0.049949 0.220694 0.907349 0.033 Uiso 1 1 calc R U . . .
C18 C 0.1000(2) 0.09264(17) 0.90809(14) 0.0452(4) Uani 1 1 d . . . . .
H28 H 0.045828 0.024216 0.844403 0.068 Uiso 1 1 calc R U . . .
H29 H 0.070367 0.087023 0.970935 0.068 Uiso 1 1 calc R U . . .
H30 H 0.208990 0.086292 0.909886 0.068 Uiso 1 1 calc R U . . .
C19 C 0.13747(19) 0.33031(17) 1.00360(11) 0.0393(4) Uani 1 1 d . . . . .
H31 H 0.247240 0.327372 1.009492 0.059 Uiso 1 1 calc R U . . .
H32 H 0.104415 0.329040 1.067055 0.059 Uiso 1 1 calc R U . . .
H33 H 0.109883 0.407235 0.996730 0.059 Uiso 1 1 calc R U . . .
C20 C -0.04346(14) 0.23766(12) 0.73807(10) 0.0212(3) Uani 1 1 d . . . . .
H15 H -0.005906 0.243863 0.676174 0.025 Uiso 1 1 calc R U . . .
C21 C -0.15495(16) 0.12171(14) 0.69495(12) 0.0315(3) Uani 1 1 d . . . . .
H34 H -0.101968 0.046936 0.661787 0.047 Uiso 1 1 calc R U . . .
H35 H -0.234608 0.127537 0.642325 0.047 Uiso 1 1 calc R U . . .
H36 H -0.199970 0.116116 0.753020 0.047 Uiso 1 1 calc R U . . .
C22 C -0.12056(16) 0.35631(14) 0.79250(12) 0.0297(3) Uani 1 1 d . . . . .
H37 H -0.163660 0.351477 0.851536 0.045 Uiso 1 1 calc R U . . .
H38 H -0.201201 0.364551 0.741675 0.045 Uiso 1 1 calc R U . . .
H39 H -0.046384 0.429170 0.819289 0.045 Uiso 1 1 calc R U . . .
C23 C 0.16200(13) 0.45626(11) 0.68748(10) 0.0173(3) Uani 1 1 d . . . . .
N3 N 0.04897(12) 0.47743(10) 0.62733(8) 0.0210(2) Uani 1 1 d . . . . .
C24 C -0.00391(15) 0.59310(12) 0.66428(11) 0.0235(3) Uani 1 1 d . . . . .
H1 H -0.085305 0.608234 0.621277 0.028 Uiso 1 1 calc R U . . .
C25 C 0.05279(15) 0.68812(12) 0.75899(11) 0.0232(3) Uani 1 1 d . . . . .
H2 H 0.013117 0.767481 0.779853 0.028 Uiso 1 1 calc R U . . .
C26 C 0.17135(14) 0.66747(12) 0.82598(10) 0.0204(3) Uani 1 1 d . . . . .
C27 C 0.23569(15) 0.76076(12) 0.92677(10) 0.0249(3) Uani 1 1 d . . . . .
H3 H 0.200218 0.841799 0.951080 0.030 Uiso 1 1 calc R U . . .
C28 C 0.34805(16) 0.73460(13) 0.98877(10) 0.0266(3) Uani 1 1 d . . . . .
H4 H 0.389650 0.797435 1.056230 0.032 Uiso 1 1 calc R U . . .
C29 C 0.40297(15) 0.61531(13) 0.95373(10) 0.0250(3) Uani 1 1 d . . . . .
H5 H 0.480545 0.598120 0.998035 0.030 Uiso 1 1 calc R U . . .
C30 C 0.34543(14) 0.52389(12) 0.85628(10) 0.0214(3) Uani 1 1 d . . . . .
H6 H 0.384406 0.444174 0.832992 0.026 Uiso 1 1 calc R U . . .
C31 C 0.22805(13) 0.54759(11) 0.78999(10) 0.0184(3) Uani 1 1 d . . . . .

loop_
_atom_site_aniso_label
_atom_site_aniso_U_11
_atom_site_aniso_U_22
_atom_site_aniso_U_33
_atom_site_aniso_U_23
_atom_site_aniso_U_13
_atom_site_aniso_U_12
O1 0.0184(5) 0.0290(5) 0.0191(5) 0.0101(4) 0.0006(4) -0.0004(4)
C1 0.0186(6) 0.0145(6) 0.0181(6) 0.0060(5) 0.0031(5) 0.0011(5)
N1 0.0184(5) 0.0227(5) 0.0172(5) 0.0082(4) 0.0046(4) -0.0003(4)
C2 0.0165(6) 0.0272(7) 0.0226(7) 0.0112(5) 0.0040(5) 0.0005(5)
C3 0.0245(7) 0.0354(8) 0.0404(8) 0.0199(7) 0.0112(6) 0.0085(6)
C4 0.0228(7) 0.0308(8) 0.0328(8) 0.0099(6) 0.0023(6) -0.0040(6)
C5 0.0260(7) 0.0328(7) 0.0195(7) 0.0110(6) 0.0081(5) -0.0018(6)
C6 0.0404(9) 0.0473(9) 0.0364(8) 0.0294(8) 0.0069(7) -0.0001(7)
C7 0.0441(9) 0.0427(9) 0.0212(7) 0.0025(7) 0.0112(7) -0.0017(7)
C8 0.0142(6) 0.0175(6) 0.0176(6) 0.0064(5) 0.0023(5) 0.0009(5)
C9 0.0149(6) 0.0188(6) 0.0154(6) 0.0067(5) 0.0026(5) 0.0016(5)
C10 0.0158(6) 0.0190(6) 0.0158(6) 0.0075(5) 0.0020(5) 0.0006(5)
C11 0.0158(6) 0.0201(6) 0.0172(6) 0.0065(5) 0.0026(5) -0.0007(5)
C12 0.0139(6) 0.0222(6) 0.0176(6) 0.0079(5) 0.0019(5) 0.0025(5)
C13 0.0154(6) 0.0190(6) 0.0171(6) 0.0068(5) 0.0037(5) 0.0036(5)
C14 0.0150(6) 0.0173(6) 0.0157(6) 0.0053(5) 0.0029(5) 0.0010(5)
C15 0.0142(6) 0.0170(6) 0.0173(6) 0.0065(5) 0.0020(5) 0.0019(5)
C16 0.0203(6) 0.0151(6) 0.0167(6) 0.0051(5) 0.0022(5) 0.0013(5)
O2 0.0225(5) 0.0355(5) 0.0212(5) 0.0147(4) 0.0009(4) 0.0046(4)
N2 0.0203(5) 0.0224(5) 0.0168(5) 0.0080(4) 0.0042(4) 0.0009(4)
C17 0.0292(7) 0.0368(8) 0.0225(7) 0.0159(6) 0.0102(6) 0.0037(6)
C18 0.0552(11) 0.0507(10) 0.0518(10) 0.0383(9) 0.0242(9) 0.0127(8)
C19 0.0421(9) 0.0557(10) 0.0175(7) 0.0118(7) 0.0078(6) 0.0020(8)
C20 0.0170(6) 0.0264(7) 0.0192(6) 0.0079(5) 0.0045(5) 0.0014(5)
C21 0.0247(7) 0.0339(8) 0.0291(8) 0.0063(6) 0.0055(6) -0.0051(6)
C22 0.0262(7) 0.0319(8) 0.0323(8) 0.0125(6) 0.0108(6) 0.0075(6)
C23 0.0156(6) 0.0191(6) 0.0191(6) 0.0093(5) 0.0048(5) 0.0003(5)
N3 0.0197(5) 0.0216(6) 0.0223(6) 0.0099(5) 0.0029(4) 0.0026(4)
C24 0.0205(6) 0.0241(7) 0.0276(7) 0.0124(6) 0.0027(5) 0.0052(5)
C25 0.0230(7) 0.0194(6) 0.0293(7) 0.0107(6) 0.0080(6) 0.0052(5)
C26 0.0195(6) 0.0208(6) 0.0217(7) 0.0083(5) 0.0072(5) 0.0000(5)
C27 0.0273(7) 0.0191(6) 0.0246(7) 0.0041(5) 0.0080(6) 0.0015(5)
C28 0.0293(7) 0.0245(7) 0.0194(7) 0.0030(5) 0.0025(6) -0.0039(6)
C29 0.0253(7) 0.0266(7) 0.0215(7) 0.0100(6) -0.0009(5) -0.0022(5)
C30 0.0217(6) 0.0200(6) 0.0223(7) 0.0087(5) 0.0033(5) 0.0006(5)
C31 0.0173(6) 0.0198(6) 0.0189(6) 0.0082(5) 0.0051(5) -0.0005(5)

loop_
_atom_type_symbol
_atom_type_description
_atom_type_scat_dispersion_real
_atom_type_scat_dispersion_imag
_atom_type_scat_source
C C 0.0033 0.0016 'International Tables Vol C Tables 4.2.6.8 and 6.1.1.4'
H H 0.0000 0.0000 'International Tables Vol C Tables 4.2.6.8 and 6.1.1.4'
N N 0.0061 0.0033 'International Tables Vol C Tables 4.2.6.8 and 6.1.1.4'
O O 0.0106 0.0060 'International Tables Vol C Tables 4.2.6.8 and 6.1.1.4'

loop_
_geom_angle_atom_site_label_1
_geom_angle_atom_site_label_2
_geom_angle_atom_site_label_3
_geom_angle
_geom_angle_site_symmetry_1
_geom_angle_site_symmetry_3
_geom_angle_publ_flag
O1 C1 N1 122.67(11) . . ?
O1 C1 C8 117.96(11) . . ?
N1 C1 C8 119.36(10) . . ?
C1 N1 C2 122.99(10) . . ?
C1 N1 C5 119.46(10) . . ?
C2 N1 C5 117.54(10) . . ?
N1 C2 C4 111.65(11) . . ?
N1 C2 C3 111.55(11) . . ?
C4 C2 C3 111.39(11) . . ?
N1 C2 H12 107.3 . . ?
C4 C2 H12 107.3 . . ?
C3 C2 H12 107.3 . . ?
C2 C3 H16 109.5 . . ?
C2 C3 H17 109.5 . . ?
H16 C3 H17 109.5 . . ?
C2 C3 H18 109.5 . . ?
H16 C3 H18 109.5 . . ?
H17 C3 H18 109.5 . . ?
C2 C4 H19 109.5 . . ?
C2 C4 H20 109.5 . . ?
H19 C4 H20 109.5 . . ?
C2 C4 H21 109.5 . . ?
H19 C4 H21 109.5 . . ?
H20 C4 H21 109.5 . . ?
N1 C5 C6 111.70(11) . . ?
N1 C5 C7 112.04(11) . . ?
C6 C5 C7 113.10(13) . . ?
N1 C5 H13 106.5 . . ?
C6 C5 H13 106.5 . . ?
C7 C5 H13 106.5 . . ?
C5 C6 H22 109.5 . . ?
C5 C6 H23 109.5 . . ?
H22 C6 H23 109.5 . . ?
C5 C6 H24 109.5 . . ?
H22 C6 H24 109.5 . . ?
H23 C6 H24 109.5 . . ?
C5 C7 H25 109.5 . . ?
C5 C7 H26 109.5 . . ?
H25 C7 H26 109.5 . . ?
C5 C7 H27 109.5 . . ?
H25 C7 H27 109.5 . . ?
H26 C7 H27 109.5 . . ?
C1 C8 C9 119.23(10) . . ?
C1 C8 C13 124.29(10) . . ?
C9 C8 C13 89.73(9) . . ?
C1 C8 C11 132.82(10) . . ?
C9 C8 C11 89.73(9) . . ?
C13 C8 C11 89.07(9) . . ?
C10 C9 C8 90.82(9) . . ?
C10 C9 C14 90.83(9) . . ?
C8 C9 C14 90.31(9) . . ?
C10 C9 H7 124.8 . . ?
C8 C9 H7 124.8 . . ?
C14 C9 H7 124.8 . . ?
C23 C10 C9 123.50(10) . . ?
C23 C10 C11 122.45(10) . . ?
C9 C10 C11 89.91(9) . . ?
C23 C10 C15 130.62(10) . . ?
C9 C10 C15 89.74(9) . . ?
C11 C10 C15 88.98(9) . . ?
C12 C11 C10 90.50(9) . . ?
C12 C11 C8 90.41(9) . . ?
C10 C11 C8 89.53(9) . . ?
C12 C11 H8 125.2 . . ?
C10 C11 H8 125.2 . . ?
C8 C11 H8 125.2 . . ?
C15 C12 C11 90.86(9) . . ?
C15 C12 C13 90.28(9) . . ?
C11 C12 C13 90.10(9) . . ?
C15 C12 H9 125.0 . . ?
C11 C12 H9 125.0 . . ?
C13 C12 H9 125.0 . . ?
C14 C13 C12 90.08(9) . . ?
C14 C13 C8 89.65(9) . . ?
C12 C13 C8 90.41(9) . . ?
C14 C13 H10 125.2 . . ?
C12 C13 H10 125.2 . . ?
C8 C13 H10 125.2 . . ?
C9 C14 C13 90.30(9) . . ?
C9 C14 C15 90.61(9) . . ?
C13 C14 C15 89.89(9) . . ?
C9 C14 H11 125.1 . . ?
C13 C14 H11 125.1 . . ?
C15 C14 H11 125.1 . . ?
C16 C15 C12 121.24(10) . . ?
C16 C15 C14 124.88(10) . . ?
C12 C15 C14 89.74(9) . . ?
C16 C15 C10 130.72(10) . . ?
C12 C15 C10 89.66(9) . . ?
C14 C15 C10 88.81(9) . . ?
O2 C16 N2 123.02(11) . . ?
O2 C16 C15 118.56(11) . . ?
N2 C16 C15 118.40(10) . . ?
C16 N2 C20 123.10(10) . . ?
C16 N2 C17 119.75(10) . . ?
C20 N2 C17 117.15(10) . . ?
N2 C17 C18 112.00(12) . . ?
N2 C17 C19 111.22(11) . . ?
C18 C17 C19 113.67(13) . . ?
N2 C17 H14 106.5 . . ?
C18 C17 H14 106.5 . . ?
C19 C17 H14 106.5 . . ?
C17 C18 H28 109.5 . . ?
C17 C18 H29 109.5 . . ?
H28 C18 H29 109.5 . . ?
C17 C18 H30 109.5 . . ?
H28 C18 H30 109.5 . . ?
H29 C18 H30 109.5 . . ?
C17 C19 H31 109.5 . . ?
C17 C19 H32 109.5 . . ?
H31 C19 H32 109.5 . . ?
C17 C19 H33 109.5 . . ?
H31 C19 H33 109.5 . . ?
H32 C19 H33 109.5 . . ?
N2 C20 C21 111.47(11) . . ?
N2 C20 C22 112.17(11) . . ?
C21 C20 C22 111.28(11) . . ?
N2 C20 H15 107.2 . . ?
C21 C20 H15 107.2 . . ?
C22 C20 H15 107.2 . . ?
C20 C21 H34 109.5 . . ?
C20 C21 H35 109.5 . . ?
H34 C21 H35 109.5 . . ?
C20 C21 H36 109.5 . . ?
H34 C21 H36 109.5 . . ?
H35 C21 H36 109.5 . . ?
C20 C22 H37 109.5 . . ?
C20 C22 H38 109.5 . . ?
H37 C22 H38 109.5 . . ?
C20 C22 H39 109.5 . . ?
H37 C22 H39 109.5 . . ?
H38 C22 H39 109.5 . . ?
N3 C23 C31 123.15(11) . . ?
N3 C23 C10 115.28(11) . . ?
C31 C23 C10 121.45(11) . . ?
C23 N3 C24 117.95(11) . . ?
C25 C24 N3 124.03(12) . . ?
C25 C24 H1 118.0 . . ?
N3 C24 H1 118.0 . . ?
C24 C25 C26 119.32(12) . . ?
C24 C25 H2 120.3 . . ?
C26 C25 H2 120.3 . . ?
C25 C26 C31 117.94(11) . . ?
C25 C26 C27 123.05(12) . . ?
C31 C26 C27 119.00(12) . . ?
C28 C27 C26 120.40(12) . . ?
C28 C27 H3 119.8 . . ?
C26 C27 H3 119.8 . . ?
C27 C28 C29 120.63(12) . . ?
C27 C28 H4 119.7 . . ?
C29 C28 H4 119.7 . . ?
C30 C29 C28 120.53(12) . . ?
C30 C29 H5 119.7 . . ?
C28 C29 H5 119.7 . . ?
C29 C30 C31 120.36(12) . . ?
C29 C30 H6 119.8 . . ?
C31 C30 H6 119.8 . . ?
C30 C31 C26 119.07(11) . . ?
C30 C31 C23 123.36(11) . . ?
C26 C31 C23 117.57(11) . . ?

loop_
_geom_bond_atom_site_label_1
_geom_bond_atom_site_label_2
_geom_bond_distance
_geom_bond_site_symmetry_2
_geom_bond_publ_flag
O1 C1 1.2304(15) . ?
C1 N1 1.3532(16) . ?
C1 C8 1.5056(17) . ?
N1 C2 1.4721(16) . ?
N1 C5 1.4843(16) . ?
C2 C4 1.5242(19) . ?
C2 C3 1.5282(18) . ?
C2 H12 1.0000 . ?
C3 H16 0.9800 . ?
C3 H17 0.9800 . ?
C3 H18 0.9800 . ?
C4 H19 0.9800 . ?
C4 H20 0.9800 . ?
C4 H21 0.9800 . ?
C5 C6 1.516(2) . ?
C5 C7 1.526(2) . ?
C5 H13 1.0000 . ?
C6 H22 0.9800 . ?
C6 H23 0.9800 . ?
C6 H24 0.9800 . ?
C7 H25 0.9800 . ?
C7 H26 0.9800 . ?
C7 H27 0.9800 . ?
C8 C9 1.5616(16) . ?
C8 C13 1.5784(16) . ?
C8 C11 1.5803(16) . ?
C9 C10 1.5601(16) . ?
C9 C14 1.5617(17) . ?
C9 H7 1.0000 . ?
C10 C23 1.4868(17) . ?
C10 C11 1.5767(16) . ?
C10 C15 1.6014(16) . ?
C11 C12 1.5642(17) . ?
C11 H8 1.0000 . ?
C12 C15 1.5621(16) . ?
C12 C13 1.5661(16) . ?
C12 H9 1.0000 . ?
C13 C14 1.5628(16) . ?
C13 H10 1.0000 . ?
C14 C15 1.5761(16) . ?
C14 H11 1.0000 . ?
C15 C16 1.5030(17) . ?
C16 O2 1.2343(15) . ?
C16 N2 1.3508(16) . ?
N2 C20 1.4746(16) . ?
N2 C17 1.4860(16) . ?
C17 C18 1.521(2) . ?
C17 C19 1.522(2) . ?
C17 H14 1.0000 . ?
C18 H28 0.9800 . ?
C18 H29 0.9800 . ?
C18 H30 0.9800 . ?
C19 H31 0.9800 . ?
C19 H32 0.9800 . ?
C19 H33 0.9800 . ?
C20 C21 1.5242(19) . ?
C20 C22 1.5249(18) . ?
C20 H15 1.0000 . ?
C21 H34 0.9800 . ?
C21 H35 0.9800 . ?
C21 H36 0.9800 . ?
C22 H37 0.9800 . ?
C22 H38 0.9800 . ?
C22 H39 0.9800 . ?
C23 N3 1.3237(16) . ?
C23 C31 1.4331(17) . ?
N3 C24 1.3646(17) . ?
C24 C25 1.3612(19) . ?
C24 H1 0.9500 . ?
C25 C26 1.4139(18) . ?
C25 H2 0.9500 . ?
C26 C31 1.4212(18) . ?
C26 C27 1.4217(18) . ?
C27 C28 1.364(2) . ?
C27 H3 0.9500 . ?
C28 C29 1.408(2) . ?
C28 H4 0.9500 . ?
C29 C30 1.3698(18) . ?
C29 H5 0.9500 . ?
C30 C31 1.4175(18) . ?
C30 H6 0.9500 . ?

loop_
_geom_torsion_atom_site_label_1
_geom_torsion_atom_site_label_2
_geom_torsion_atom_site_label_3
_geom_torsion_atom_site_label_4
_geom_torsion
_geom_torsion_site_symmetry_1
_geom_torsion_site_symmetry_2
_geom_torsion_site_symmetry_3
_geom_torsion_site_symmetry_4
_geom_torsion_publ_flag
O1 C1 N1 C2 -174.84(11) . . . . ?
C8 C1 N1 C2 4.07(17) . . . . ?
O1 C1 N1 C5 5.85(18) . . . . ?
C8 C1 N1 C5 -175.24(11) . . . . ?
C1 N1 C2 C4 -110.57(13) . . . . ?
C5 N1 C2 C4 68.76(14) . . . . ?
C1 N1 C2 C3 124.08(13) . . . . ?
C5 N1 C2 C3 -56.59(15) . . . . ?
C1 N1 C5 C6 58.61(16) . . . . ?
C2 N1 C5 C6 -120.74(13) . . . . ?
C1 N1 C5 C7 -69.46(15) . . . . ?
C2 N1 C5 C7 111.19(13) . . . . ?
O1 C1 C8 C9 -13.43(16) . . . . ?
N1 C1 C8 C9 167.61(10) . . . . ?
O1 C1 C8 C13 98.61(14) . . . . ?
N1 C1 C8 C13 -80.35(15) . . . . ?
O1 C1 C8 C11 -134.16(13) . . . . ?
N1 C1 C8 C11 46.88(18) . . . . ?
C1 C8 C9 C10 -139.81(11) . . . . ?
C13 C8 C9 C10 90.17(9) . . . . ?
C11 C8 C9 C10 1.09(9) . . . . ?
C1 C8 C9 C14 129.35(11) . . . . ?
C13 C8 C9 C14 -0.67(9) . . . . ?
C11 C8 C9 C14 -89.74(9) . . . . ?
C8 C9 C10 C23 128.88(11) . . . . ?
C14 C9 C10 C23 -140.80(11) . . . . ?
C8 C9 C10 C11 -1.10(9) . . . . ?
C14 C9 C10 C11 89.22(9) . . . . ?
C8 C9 C10 C15 -90.07(9) . . . . ?
C14 C9 C10 C15 0.25(8) . . . . ?
C23 C10 C11 C12 139.90(11) . . . . ?
C9 C10 C11 C12 -89.33(9) . . . . ?
C15 C10 C11 C12 0.41(9) . . . . ?
C23 C10 C11 C8 -129.69(11) . . . . ?
C9 C10 C11 C8 1.08(9) . . . . ?
C15 C10 C11 C8 90.82(9) . . . . ?
C1 C8 C11 C12 -139.19(13) . . . . ?
C9 C8 C11 C12 89.41(9) . . . . ?
C13 C8 C11 C12 -0.33(8) . . . . ?
C1 C8 C11 C10 130.31(13) . . . . ?
C9 C8 C11 C10 -1.08(9) . . . . ?
C13 C8 C11 C10 -90.82(9) . . . . ?
C10 C11 C12 C15 -0.42(9) . . . . ?
C8 C11 C12 C15 -89.95(9) . . . . ?
C10 C11 C12 C13 89.86(9) . . . . ?
C8 C11 C12 C13 0.33(8) . . . . ?
C15 C12 C13 C14 0.88(9) . . . . ?
C11 C12 C13 C14 -89.98(9) . . . . ?
C15 C12 C13 C8 90.53(9) . . . . ?
C11 C12 C13 C8 -0.33(8) . . . . ?
C1 C8 C13 C14 -125.34(11) . . . . ?
C9 C8 C13 C14 0.67(9) . . . . ?
C11 C8 C13 C14 90.40(8) . . . . ?
C1 C8 C13 C12 144.59(11) . . . . ?
C9 C8 C13 C12 -89.40(9) . . . . ?
C11 C8 C13 C12 0.33(8) . . . . ?
C10 C9 C14 C13 -90.14(9) . . . . ?
C8 C9 C14 C13 0.68(9) . . . . ?
C10 C9 C14 C15 -0.25(9) . . . . ?
C8 C9 C14 C15 90.57(9) . . . . ?
C12 C13 C14 C9 89.74(9) . . . . ?
C8 C13 C14 C9 -0.67(9) . . . . ?
C12 C13 C14 C15 -0.87(9) . . . . ?
C8 C13 C14 C15 -91.28(9) . . . . ?
C11 C12 C15 C16 -139.00(11) . . . . ?
C13 C12 C15 C16 130.89(11) . . . . ?
C11 C12 C15 C14 89.23(9) . . . . ?
C13 C12 C15 C14 -0.87(9) . . . . ?
C11 C12 C15 C10 0.42(9) . . . . ?
C13 C12 C15 C10 -89.68(9) . . . . ?
C9 C14 C15 C16 141.60(11) . . . . ?
C13 C14 C15 C16 -128.10(11) . . . . ?
C9 C14 C15 C12 -89.43(9) . . . . ?
C13 C14 C15 C12 0.87(9) . . . . ?
C9 C14 C15 C10 0.24(8) . . . . ?
C13 C14 C15 C10 90.54(9) . . . . ?
C23 C10 C15 C16 -1.4(2) . . . . ?
C9 C10 C15 C16 -137.71(12) . . . . ?
C11 C10 C15 C16 132.37(13) . . . . ?
C23 C10 C15 C12 -134.18(13) . . . . ?
C9 C10 C15 C12 89.50(9) . . . . ?
C11 C10 C15 C12 -0.41(9) . . . . ?
C23 C10 C15 C14 136.07(13) . . . . ?
C9 C10 C15 C14 -0.24(8) . . . . ?
C11 C10 C15 C14 -90.16(8) . . . . ?
C12 C15 C16 O2 2.08(17) . . . . ?
C14 C15 C16 O2 116.69(13) . . . . ?
C10 C15 C16 O2 -118.79(14) . . . . ?
C12 C15 C16 N2 -176.15(10) . . . . ?
C14 C15 C16 N2 -61.55(16) . . . . ?
C10 C15 C16 N2 62.98(17) . . . . ?
O2 C16 N2 C20 179.62(11) . . . . ?
C15 C16 N2 C20 -2.23(17) . . . . ?
O2 C16 N2 C17 -0.52(18) . . . . ?
C15 C16 N2 C17 177.63(11) . . . . ?
C16 N2 C17 C18 -63.49(16) . . . . ?
C20 N2 C17 C18 116.38(14) . . . . ?
C16 N2 C17 C19 64.93(16) . . . . ?
C20 N2 C17 C19 -115.20(13) . . . . ?
C16 N2 C20 C21 115.97(13) . . . . ?
C17 N2 C20 C21 -63.89(14) . . . . ?
C16 N2 C20 C22 -118.48(13) . . . . ?
C17 N2 C20 C22 61.66(15) . . . . ?
C9 C10 C23 N3 -4.33(17) . . . . ?
C11 C10 C23 N3 110.42(13) . . . . ?
C15 C10 C23 N3 -128.41(13) . . . . ?
C9 C10 C23 C31 179.46(10) . . . . ?
C11 C10 C23 C31 -65.79(16) . . . . ?
C15 C10 C23 C31 55.38(18) . . . . ?
C31 C23 N3 C24 1.68(18) . . . . ?
C10 C23 N3 C24 -174.46(11) . . . . ?
C23 N3 C24 C25 0.25(19) . . . . ?
N3 C24 C25 C26 -1.6(2) . . . . ?
C24 C25 C26 C31 1.04(18) . . . . ?
C24 C25 C26 C27 -179.04(12) . . . . ?
C25 C26 C27 C28 178.77(13) . . . . ?
C31 C26 C27 C28 -1.32(19) . . . . ?
C26 C27 C28 C29 0.5(2) . . . . ?
C27 C28 C29 C30 0.6(2) . . . . ?
C28 C29 C30 C31 -1.0(2) . . . . ?
C29 C30 C31 C26 0.15(18) . . . . ?
C29 C30 C31 C23 -179.64(12) . . . . ?
C25 C26 C31 C30 -179.10(11) . . . . ?
C27 C26 C31 C30 0.98(18) . . . . ?
C25 C26 C31 C23 0.71(17) . . . . ?
C27 C26 C31 C23 -179.21(11) . . . . ?
N3 C23 C31 C30 177.65(12) . . . . ?
C10 C23 C31 C30 -6.44(18) . . . . ?
N3 C23 C31 C26 -2.15(18) . . . . ?
C10 C23 C31 C26 173.76(11) . . . . ?
